data_4079819
loop_
_publ_author_name
'Anderson, Christopher B.'
'Elliott, Anastasia B. S.'
'McAdam, C. John'
'Gordon, Keith C.'
'Crowley, James D.'

_publ_section_title
;
 fac-Re(CO)3Cl Complexes of [2-(4-R-1H-1,2,3-Triazol-1-yl)methyl]pyridine
 Inverse &#x201C;Click&#x201D; Ligands: A Systematic Synthetic,
 Spectroscopic, and Computational Study
;
_journal_issue 3
_journal_name_full Organometallics
_journal_page_first 788
_journal_paper_doi 10.1021/om300868k
_journal_volume 32
_journal_year 2013
_chemical_formula_moiety 'C17 H12 Cl N4 O3 Re, 0.13(C2 H8 O2)'
_chemical_formula_sum 'C17.25 H13 Cl N4 O3.25 Re'
_chemical_formula_weight 549.97
_chemical_name_systematic
; 
 ? 
;
_space_group_IT_number 2
_symmetry_cell_setting triclinic
_symmetry_space_group_name_Hall '-P 1'
_symmetry_space_group_name_H-M 'P -1'
_atom_sites_solution_hydrogens geom
_atom_sites_solution_primary direct
_atom_sites_solution_secondary difmap
_audit_creation_method SHELXL-97
_cell_angle_alpha 84.932(4)
_cell_angle_beta 83.901(4)
_cell_angle_gamma 69.692(4)
_cell_formula_units_Z 2
_cell_length_a 7.5568(6)
_cell_length_b 9.5664(9)
_cell_length_c 13.4313(12)
_cell_measurement_reflns_used 9916
_cell_measurement_temperature 89(2)
_cell_measurement_theta_max 26.44
_cell_measurement_theta_min 2.27
_cell_volume 904.08(14)
_computing_cell_refinement 'Bruker SAINT'
_computing_data_collection 'Bruker APEX2'
_computing_data_reduction 'Bruker SAINT'
_computing_molecular_graphics 'Bruker SHELXTL'
_computing_publication_material 'Bruker SHELXTL'
_computing_structure_refinement 'SHELXL-97 (Sheldrick, 2008)'
_computing_structure_solution 'SHELXS-97 (Sheldrick, 2008)'
_diffrn_ambient_temperature 89(2)
_diffrn_measured_fraction_theta_full 0.989
_diffrn_measured_fraction_theta_max 0.989
_diffrn_measurement_device_type 'Bruker APEXII CCD area detector'
_diffrn_measurement_method 'phi and omega scans'
_diffrn_radiation_monochromator graphite
_diffrn_radiation_source 'fine-focus sealed tube'
_diffrn_radiation_type MoK\a
_diffrn_radiation_wavelength 0.71073
_diffrn_reflns_av_R_equivalents 0.0523
_diffrn_reflns_av_sigmaI/netI 0.0429
_diffrn_reflns_limit_h_max 9
_diffrn_reflns_limit_h_min -9
_diffrn_reflns_limit_k_max 11
_diffrn_reflns_limit_k_min -11
_diffrn_reflns_limit_l_max 16
_diffrn_reflns_limit_l_min -16
_diffrn_reflns_number 17294
_diffrn_reflns_theta_full 26.44
_diffrn_reflns_theta_max 26.44
_diffrn_reflns_theta_min 1.53
_diffrn_standards_number 0
_exptl_absorpt_coefficient_mu 6.895
_exptl_absorpt_correction_T_max 0.5758
_exptl_absorpt_correction_T_min 0.1474
_exptl_absorpt_correction_type multi-scan
_exptl_absorpt_process_details 'SADABS (Bruker, 2004)'
_exptl_crystal_colour colourless
_exptl_crystal_density_diffrn 2.020
_exptl_crystal_density_method 'not measured'
_exptl_crystal_description Block
_exptl_crystal_F_000 525
_exptl_crystal_size_max 0.45
_exptl_crystal_size_mid 0.30
_exptl_crystal_size_min 0.09
_refine_diff_density_max 2.015
_refine_diff_density_min -1.629
_refine_diff_density_rms 0.250
_refine_ls_extinction_method none
_refine_ls_goodness_of_fit_ref 1.135
_refine_ls_hydrogen_treatment constr
_refine_ls_matrix_type full
_refine_ls_number_parameters 309
_refine_ls_number_reflns 3685
_refine_ls_number_restraints 78
_refine_ls_restrained_S_all 1.129
_refine_ls_R_factor_all 0.0377
_refine_ls_R_factor_gt 0.0341
_refine_ls_shift/su_max 0.001
_refine_ls_shift/su_mean 0.000
_refine_ls_structure_factor_coef Fsqd
_refine_ls_weighting_details 'calc w=1/[\s^2^(Fo^2^)+(0.0622P)^2^+1.2908P] where P=(Fo^2^+2Fc^2^)/3'
_refine_ls_weighting_scheme calc
_refine_ls_wR_factor_gt 0.0921
_refine_ls_wR_factor_ref 0.1031
_reflns_number_gt 3462
_reflns_number_total 3685
_reflns_threshold_expression >2sigma(I)
_cod_data_source_file om300868k_si_002.cif
_cod_data_source_block cba162
_cod_depositor_comments
;
The following automatic conversions were performed:

'_symmetry_cell_setting' value 'Triclinic' changed to 'triclinic'
according to /home/saulius/struct/CIF-dictionaries/cif_core.dic
dictionary named 'cif_core.dic' version 2.4.2 from 2011-04-26.

Automatic conversion script
Id: cif_fix_values 1891 2012-01-12 08:04:46Z andrius 
;
_cod_original_sg_symbol_H-M P-1
_cod_database_code 4079819

loop_
_symmetry_equiv_pos_as_xyz
'x, y, z'
'-x, -y, -z'

loop_
_atom_site_label
_atom_site_type_symbol
_atom_site_fract_x
_atom_site_fract_y
_atom_site_fract_z
_atom_site_U_iso_or_equiv
_atom_site_adp_type
_atom_site_occupancy
_atom_site_symmetry_multiplicity
_atom_site_calc_flag
_atom_site_refinement_flags
_atom_site_disorder_assembly
_atom_site_disorder_group
Re1 Re 0.66399(3) 0.73321(2) 0.867148(15) 0.02173(12) Uani 1 1 d . . .
Cl1 Cl 0.8126(3) 0.8062(2) 0.70738(15) 0.0443(5) Uani 1 1 d . . .
N3 N 0.5522(7) 0.6138(6) 0.7755(4) 0.0204(10) Uani 1 1 d . . .
N2 N 0.3663(7) 0.6468(6) 0.7692(4) 0.0231(10) Uani 1 1 d . . .
N1 N 0.4163(7) 0.9232(6) 0.8238(4) 0.0178(10) Uani 1 1 d . . .
C22 C 0.7637(10) 0.8505(9) 0.9391(6) 0.0354(16) Uani 1 1 d . . .
O22 O 0.8248(7) 0.9223(6) 0.9794(4) 0.0456(13) Uani 1 1 d . . .
C4 C 0.0907(9) 1.0320(7) 0.7844(6) 0.0398(17) Uani 1 1 d . . .
H4 H -0.0253 1.0190 0.7749 0.048 Uiso 1 1 calc R . .
C1 C 0.4306(9) 1.0602(7) 0.8080(4) 0.0266(13) Uani 1 1 d . . .
H1 H 0.5496 1.0706 0.8137 0.032 Uiso 1 1 calc R . .
C5 C 0.2455(8) 0.9107(7) 0.8116(5) 0.0245(13) Uani 1 1 d . . .
C2 C 0.2805(11) 1.1856(8) 0.7839(5) 0.0374(16) Uani 1 1 d . . .
H2 H 0.2958 1.2805 0.7761 0.045 Uiso 1 1 calc R . .
C7 C 0.3371(11) 0.5607(7) 0.7031(6) 0.0382(17) Uani 1 1 d . A .
H7 H 0.2195 0.5609 0.6840 0.046 Uiso 1 1 calc R . .
C8 C 0.5169(12) 0.4719(7) 0.6692(5) 0.0345(16) Uani 1 1 d . . .
C3 C 0.1070(11) 1.1734(8) 0.7710(6) 0.0442(19) Uani 1 1 d . . .
H3 H 0.0025 1.2587 0.7536 0.053 Uiso 1 1 calc R . .
N4 N 0.6451(8) 0.5067(6) 0.7146(4) 0.0308(12) Uani 1 1 d . A .
C9 C 0.524(3) 0.3578(19) 0.6005(12) 0.031(3) Uani 0.50 1 d PU A 1
C10 C 0.377(3) 0.3388(17) 0.5601(10) 0.030(2) Uani 0.50 1 d PU A 1
H10 H 0.2512 0.4002 0.5795 0.037 Uiso 0.50 1 calc PR A 1
C11 C 0.407(3) 0.2298(17) 0.4898(10) 0.039(3) Uani 0.50 1 d PU A 1
H11 H 0.3041 0.2155 0.4620 0.047 Uiso 0.50 1 calc PR A 1
C12 C 0.598(4) 0.143(2) 0.4630(14) 0.043(4) Uani 0.50 1 d PU A 1
H12 H 0.6231 0.0660 0.4177 0.052 Uiso 0.50 1 calc PR A 1
C13 C 0.743(3) 0.165(2) 0.4996(15) 0.055(4) Uani 0.50 1 d PU A 1
H13 H 0.8698 0.1090 0.4777 0.066 Uiso 0.50 1 calc PR A 1
C14 C 0.706(3) 0.274(2) 0.5713(12) 0.048(3) Uani 0.50 1 d PU A 1
H14 H 0.8082 0.2885 0.5993 0.057 Uiso 0.50 1 calc PR A 1
C109 C 0.610(2) 0.3527(17) 0.5920(11) 0.020(2) Uani 0.50 1 d PU A 2
C110 C 0.488(2) 0.2983(16) 0.5530(10) 0.024(2) Uani 0.50 1 d PU A 2
H110 H 0.3565 0.3381 0.5739 0.029 Uiso 0.50 1 calc PR A 2
C111 C 0.547(3) 0.188(2) 0.4844(13) 0.030(3) Uani 0.50 1 d PU A 2
H111 H 0.4590 0.1527 0.4580 0.037 Uiso 0.50 1 calc PR A 2
C112 C 0.745(2) 0.1282(17) 0.4549(11) 0.033(3) Uani 0.50 1 d PU A 2
H112 H 0.7910 0.0523 0.4081 0.039 Uiso 0.50 1 calc PR A 2
C113 C 0.871(2) 0.1814(14) 0.4947(9) 0.027(2) Uani 0.50 1 d PU A 2
H113 H 1.0032 0.1407 0.4762 0.032 Uiso 0.50 1 calc PR A 2
C114 C 0.804(2) 0.2922(14) 0.5603(9) 0.022(2) Uani 0.50 1 d PU A 2
H114 H 0.8899 0.3300 0.5854 0.026 Uiso 0.50 1 calc PR A 2
C6 C 0.2266(8) 0.7595(7) 0.8310(6) 0.0313(15) Uani 1 1 d . . .
H6A H 0.2423 0.7279 0.9027 0.038 Uiso 1 1 calc R . .
H6B H 0.0978 0.7661 0.8172 0.038 Uiso 1 1 calc R . .
C21 C 0.8854(12) 0.5654(10) 0.8868(7) 0.053(2) Uani 1 1 d . . .
O21 O 1.0206(10) 0.4616(8) 0.8952(7) 0.087(3) Uani 1 1 d . . .
C23 C 0.5514(12) 0.6779(8) 0.9912(5) 0.0398(17) Uani 1 1 d . . .
O23 O 0.4912(10) 0.6461(7) 1.0690(4) 0.0549(17) Uani 1 1 d . . .
O50 O 0.028(2) 0.4772(18) 0.6059(13) 0.025(4) Uani 0.25 1 d P B -1
H50D H -0.0805 0.4856 0.6369 0.030 Uiso 0.25 1 d P C -1
C50 C 0.022(4) 0.528(3) 0.506(2) 0.033(6) Uani 0.25 1 d PU B -1
H50A H -0.1089 0.5824 0.4919 0.039 Uiso 0.25 1 calc PR B -1
H50B H 0.0756 0.4424 0.4638 0.039 Uiso 0.25 1 calc PR B -1
H50C H 0.0970 0.5941 0.4929 0.039 Uiso 0.25 1 calc PR B -1

loop_
_atom_site_aniso_label
_atom_site_aniso_U_11
_atom_site_aniso_U_22
_atom_site_aniso_U_33
_atom_site_aniso_U_23
_atom_site_aniso_U_13
_atom_site_aniso_U_12
Re1 0.01926(16) 0.02341(18) 0.02326(16) -0.00325(11) -0.00808(10) -0.00589(11)
Cl1 0.0330(9) 0.0624(13) 0.0464(11) -0.0085(9) 0.0121(8) -0.0305(9)
N3 0.021(2) 0.020(3) 0.020(2) -0.004(2) 0.0000(19) -0.006(2)
N2 0.025(2) 0.020(3) 0.027(3) 0.000(2) -0.008(2) -0.011(2)
N1 0.021(2) 0.019(2) 0.017(2) -0.0015(19) -0.0029(18) -0.011(2)
C22 0.031(3) 0.041(4) 0.036(4) 0.001(3) -0.011(3) -0.013(3)
O22 0.045(3) 0.056(4) 0.050(3) -0.017(3) -0.018(2) -0.028(3)
C4 0.025(3) 0.023(3) 0.071(5) -0.006(3) -0.019(3) -0.004(3)
C1 0.037(3) 0.026(3) 0.025(3) 0.002(2) -0.011(3) -0.019(3)
C5 0.021(3) 0.019(3) 0.036(3) -0.004(3) -0.007(2) -0.008(2)
C2 0.059(5) 0.020(3) 0.039(4) 0.003(3) -0.022(3) -0.018(3)
C7 0.059(4) 0.020(3) 0.048(4) 0.010(3) -0.033(4) -0.024(3)
C8 0.073(5) 0.014(3) 0.018(3) 0.001(2) -0.014(3) -0.014(3)
C3 0.047(4) 0.022(4) 0.058(5) -0.002(3) -0.030(4) 0.004(3)
N4 0.043(3) 0.027(3) 0.019(2) -0.003(2) 0.004(2) -0.008(2)
C9 0.045(7) 0.034(6) 0.018(5) 0.000(5) -0.007(6) -0.014(6)
C10 0.049(7) 0.032(6) 0.018(5) -0.004(4) 0.003(5) -0.025(5)
C11 0.065(7) 0.034(6) 0.025(5) -0.004(5) -0.001(5) -0.025(5)
C12 0.067(9) 0.030(7) 0.022(6) -0.003(5) -0.006(6) -0.001(6)
C13 0.068(8) 0.037(7) 0.034(6) -0.010(6) -0.016(7) 0.019(7)
C14 0.057(8) 0.046(7) 0.028(6) -0.006(5) -0.020(6) 0.003(7)
C109 0.026(6) 0.011(5) 0.023(5) 0.003(4) -0.005(5) -0.010(5)
C110 0.027(5) 0.026(5) 0.026(5) 0.001(5) -0.008(5) -0.015(5)
C111 0.039(7) 0.028(6) 0.026(6) -0.003(5) -0.002(5) -0.014(5)
C112 0.047(7) 0.031(6) 0.018(5) -0.008(5) 0.001(5) -0.010(5)
C113 0.039(6) 0.023(5) 0.016(5) -0.003(4) -0.004(4) -0.007(5)
C114 0.033(5) 0.018(5) 0.013(5) -0.004(4) 0.002(4) -0.008(5)
C6 0.018(3) 0.018(3) 0.057(4) -0.008(3) 0.002(3) -0.006(2)
C21 0.042(4) 0.048(5) 0.063(5) -0.018(4) -0.036(4) 0.004(4)
O21 0.069(4) 0.057(4) 0.112(6) -0.034(4) -0.062(4) 0.031(4)
C23 0.059(5) 0.032(4) 0.031(4) 0.002(3) -0.019(3) -0.017(4)
O23 0.110(5) 0.055(4) 0.017(2) 0.005(2) -0.007(3) -0.051(4)
O50 0.015(7) 0.021(9) 0.037(9) -0.006(7) -0.004(7) -0.001(6)
C50 0.035(9) 0.028(10) 0.031(9) -0.011(8) 0.006(8) -0.006(7)

loop_
_atom_type_symbol
_atom_type_description
_atom_type_scat_dispersion_real
_atom_type_scat_dispersion_imag
_atom_type_scat_source
C C 0.0033 0.0016 'International Tables Vol C Tables 4.2.6.8 and 6.1.1.4'
H H 0.0000 0.0000 'International Tables Vol C Tables 4.2.6.8 and 6.1.1.4'
N N 0.0061 0.0033 'International Tables Vol C Tables 4.2.6.8 and 6.1.1.4'
O O 0.0106 0.0060 'International Tables Vol C Tables 4.2.6.8 and 6.1.1.4'
Cl Cl 0.1484 0.1585 'International Tables Vol C Tables 4.2.6.8 and 6.1.1.4'
Re Re -1.0185 7.2310 'International Tables Vol C Tables 4.2.6.8 and 6.1.1.4'

loop_
_geom_angle_atom_site_label_1
_geom_angle_atom_site_label_2
_geom_angle_atom_site_label_3
_geom_angle
C21 Re1 C23 89.1(4)
C21 Re1 C22 89.6(3)
C23 Re1 C22 88.9(3)
C21 Re1 N3 92.7(3)
C23 Re1 N3 95.4(3)
C22 Re1 N3 175.2(2)
C21 Re1 N1 172.7(3)
C23 Re1 N1 97.1(3)
C22 Re1 N1 94.4(3)
N3 Re1 N1 82.89(18)
C21 Re1 Cl1 90.7(3)
C23 Re1 Cl1 179.3(2)
C22 Re1 Cl1 90.4(2)
N3 Re1 Cl1 85.36(14)
N1 Re1 Cl1 83.15(13)
N4 N3 N2 108.7(5)
N4 N3 Re1 128.7(4)
N2 N3 Re1 122.6(4)
N3 N2 C7 110.0(5)
N3 N2 C6 121.0(5)
C7 N2 C6 128.9(6)
C1 N1 C5 117.2(5)
C1 N1 Re1 119.4(4)
C5 N1 Re1 123.3(4)
O22 C22 Re1 177.9(7)
C5 C4 C3 119.3(6)
C5 C4 H4 120.3
C3 C4 H4 120.3
N1 C1 C2 122.9(6)
N1 C1 H1 118.5
C2 C1 H1 118.5
N1 C5 C4 122.5(6)
N1 C5 C6 117.8(5)
C4 C5 C6 119.7(5)
C1 C2 C3 120.0(6)
C1 C2 H2 120.0
C3 C2 H2 120.0
N2 C7 C8 104.4(6)
N2 C7 H7 127.8
C8 C7 H7 127.8
N4 C8 C7 109.1(5)
N4 C8 C9 135.6(10)
C7 C8 C9 115.1(10)
N4 C8 C109 112.3(8)
C7 C8 C109 138.4(8)
C9 C8 C109 24.2(6)
C2 C3 C4 117.9(6)
C2 C3 H3 121.0
C4 C3 H3 121.0
N3 N4 C8 107.7(6)
C10 C9 C14 120.3(16)
C10 C9 C8 128.0(15)
C14 C9 C8 111.5(16)
C9 C10 C11 121.6(17)
C9 C10 H10 119.2
C11 C10 H10 119.2
C10 C11 C12 116.5(17)
C10 C11 H11 121.7
C12 C11 H11 121.7
C13 C12 C11 122.1(18)
C13 C12 H12 119.0
C11 C12 H12 119.0
C12 C13 C14 119(2)
C12 C13 H13 120.4
C14 C13 H13 120.4
C9 C14 C13 120.2(19)
C9 C14 H14 119.9
C13 C14 H14 119.9
C110 C109 C114 117.7(14)
C110 C109 C8 114.9(13)
C114 C109 C8 127.3(12)
C109 C110 C111 123.0(15)
C109 C110 H110 118.5
C111 C110 H110 118.5
C110 C111 C112 117.5(15)
C110 C111 H111 121.3
C112 C111 H111 121.3
C113 C112 C111 120.2(14)
C113 C112 H112 119.9
C111 C112 H112 119.9
C114 C113 C112 119.4(14)
C114 C113 H113 120.3
C112 C113 H113 120.3
C113 C114 C109 122.2(13)
C113 C114 H114 118.9
C109 C114 H114 118.9
N2 C6 C5 112.4(5)
N2 C6 H6A 109.1
C5 C6 H6A 109.1
N2 C6 H6B 109.1
C5 C6 H6B 109.1
H6A C6 H6B 107.8
O21 C21 Re1 177.5(8)
O23 C23 Re1 176.0(7)
C50 O50 H50D 115.0

loop_
_geom_bond_atom_site_label_1
_geom_bond_atom_site_label_2
_geom_bond_distance
Re1 C21 1.897(8)
Re1 C23 1.906(8)
Re1 C22 1.922(8)
Re1 N3 2.163(5)
Re1 N1 2.197(5)
Re1 Cl1 2.4739(18)
N3 N4 1.318(7)
N3 N2 1.339(7)
N2 C7 1.346(8)
N2 C6 1.466(8)
N1 C1 1.348(8)
N1 C5 1.365(7)
C22 O22 1.148(9)
C4 C5 1.387(9)
C4 C3 1.394(10)
C4 H4 0.9500
C1 C2 1.377(10)
C1 H1 0.9500
C5 C6 1.499(8)
C2 C3 1.386(10)
C2 H2 0.9500
C7 C8 1.382(11)
C7 H7 0.9500
C8 N4 1.345(9)
C8 C9 1.474(18)
C8 C109 1.537(18)
C3 H3 0.9500
C9 C10 1.36(2)
C9 C14 1.37(2)
C10 C11 1.412(19)
C10 H10 0.9500
C11 C12 1.42(3)
C11 H11 0.9500
C12 C13 1.34(3)
C12 H12 0.9500
C13 C14 1.41(3)
C13 H13 0.9500
C14 H14 0.9500
C109 C110 1.374(18)
C109 C114 1.41(2)
C110 C111 1.39(2)
C110 H110 0.9500
C111 C112 1.43(2)
C111 H111 0.9500
C112 C113 1.40(2)
C112 H112 0.9500
C113 C114 1.361(17)
C113 H113 0.9500
C114 H114 0.9500
C6 H6A 0.9900
C6 H6B 0.9900
C21 O21 1.159(10)
C23 O23 1.154(9)
O50 C50 1.38(4)
O50 H50D 0.8580
C50 H50A 0.9800
C50 H50B 0.9800
C50 H50C 0.9800
